data_4500051
loop_
_publ_author_name
'Emilie Voisin'
'Thierry Maris'
'James D. Wuest'

_publ_section_title
;
 Crystal Structures of Spiroborates Derived from 2,2'-Dihydroxybiphenyl
;
_journal_name_full 'Cryst. Growth & Design'
_journal_page_first 308
_journal_page_last 318
_journal_paper_doi 10.1021/cg700803k
_journal_volume 8
_journal_year 2008
_chemical_compound_source 'Synthesized by the authors. See text'
_chemical_formula_moiety '2(C24 H16 B O4), C4 H8 Cl3 N O, 2(H4 N)'
_chemical_formula_sum 'C52 H48 B2 Cl3 N3 O9'
_chemical_formula_weight 986.90
_chemical_name_systematic
; 
 ? 
;
_space_group_IT_number 13
_symmetry_cell_setting monoclinic
_symmetry_space_group_name_Hall '-P 2yac'
_symmetry_space_group_name_H-M 'P 1 2/n 1'
_atom_sites_solution_hydrogens geom
_atom_sites_solution_primary direct
_atom_sites_solution_secondary difmap
_audit_creation_method SHELXL-97
_cell_angle_alpha 90.00
_cell_angle_beta 90.344(2)
_cell_angle_gamma 90.00
_cell_formula_units_Z 2
_cell_length_a 12.8717(4)
_cell_length_b 12.0303(4)
_cell_length_c 14.9133(5)
_cell_measurement_reflns_used 9037
_cell_measurement_temperature 100(2)
_cell_measurement_theta_max 71.70
_cell_measurement_theta_min 2.96
_cell_volume 2309.29(13)
_computing_cell_refinement 'SMART (Bruker, 1999)'
_computing_data_collection 'SMART (Bruker, 1999)'
_computing_data_reduction 'SAINT (Bruker, 1999)'
_computing_molecular_graphics 'SHELXTL (Bruker, 1997)'
_computing_publication_material 'UdMX (local program)'
_computing_structure_refinement 'SHELXL97 (Sheldrick, 1997)'
_computing_structure_solution 'SHELXS97 (Sheldrick, 1997)'
_diffrn_ambient_temperature 100(2)
_diffrn_detector_area_resol_mean 5.5
_diffrn_measured_fraction_theta_full 0.994
_diffrn_measured_fraction_theta_max 0.994
_diffrn_measurement_device_type 'Bruker Smart 2000'
_diffrn_measurement_method \w
_diffrn_radiation_monochromator graphite
_diffrn_radiation_source 'X-ray Sealed Tube'
_diffrn_radiation_type CuK\a
_diffrn_radiation_wavelength 1.54178
_diffrn_reflns_av_R_equivalents 0.033
_diffrn_reflns_av_sigmaI/netI 0.0227
_diffrn_reflns_limit_h_max 15
_diffrn_reflns_limit_h_min -15
_diffrn_reflns_limit_k_max 14
_diffrn_reflns_limit_k_min -14
_diffrn_reflns_limit_l_max 18
_diffrn_reflns_limit_l_min -18
_diffrn_reflns_number 24719
_diffrn_reflns_theta_full 72.03
_diffrn_reflns_theta_max 72.03
_diffrn_reflns_theta_min 3.67
_diffrn_standards_decay_% -0.09
_diffrn_standards_number 133
_exptl_absorpt_coefficient_mu 2.318
_exptl_absorpt_correction_T_max 0.7200
_exptl_absorpt_correction_T_min 0.5200
_exptl_absorpt_correction_type multi-scan
_exptl_absorpt_process_details 'Sadabs (Sheldrick,1996)'
_exptl_crystal_colour Colorless
_exptl_crystal_density_diffrn 1.419
_exptl_crystal_density_method 'not measured'
_exptl_crystal_description block
_exptl_crystal_F_000 1028
_exptl_crystal_size_max 0.32
_exptl_crystal_size_mid 0.25
_exptl_crystal_size_min 0.14
_refine_diff_density_max 0.993
_refine_diff_density_min -0.777
_refine_diff_density_rms 0.095
_refine_ls_extinction_method none
_refine_ls_goodness_of_fit_ref 1.078
_refine_ls_matrix_type full
_refine_ls_number_parameters 387
_refine_ls_number_reflns 4526
_refine_ls_number_restraints 93
_refine_ls_restrained_S_all 1.075
_refine_ls_R_factor_all 0.0861
_refine_ls_R_factor_gt 0.0768
_refine_ls_shift/su_max 0.005
_refine_ls_shift/su_mean 0.000
_refine_ls_structure_factor_coef Fsqd
_refine_ls_weighting_details 'calc w=1/[\s^2^(Fo^2^)+(0.1545P)^2^+2.4584P] where P=(Fo^2^+2Fc^2^)/3'
_refine_ls_weighting_scheme calc
_refine_ls_wR_factor_gt 0.2383
_refine_ls_wR_factor_ref 0.2474
_reflns_number_gt 3679
_reflns_number_total 4526
_reflns_threshold_expression I>2\s(I)
_cod_data_source_file deposit.cif
_cod_data_source_block jiw855
_cod_original_sg_symbol_H-M P2/n
_cod_database_code 4500051

loop_
_symmetry_equiv_pos_as_xyz
'x, y, z'
'-x+1/2, y, -z+1/2'
'-x, -y, -z'
'x-1/2, -y, z-1/2'

loop_
_atom_site_label
_atom_site_type_symbol
_atom_site_fract_x
_atom_site_fract_y
_atom_site_fract_z
_atom_site_U_iso_or_equiv
_atom_site_adp_type
_atom_site_occupancy
_atom_site_symmetry_multiplicity
_atom_site_calc_flag
_atom_site_refinement_flags
_atom_site_disorder_assembly
_atom_site_disorder_group
B1 B 0.7500 0.0171(3) 0.2500 0.0206(8) Uani 1 2 d S . .
O1 O 0.67100(13) 0.08645(14) 0.20493(12) 0.0210(4) Uani 1 1 d . . .
O2 O 0.81160(13) -0.04958(15) 0.18772(12) 0.0220(4) Uani 1 1 d . . .
C10 C 0.70493(19) 0.1752(2) 0.15645(17) 0.0208(5) Uani 1 1 d . . .
C11 C 0.74514(18) 0.2694(2) 0.20052(17) 0.0199(5) Uani 1 1 d . . .
C12 C 0.7743(2) 0.3615(2) 0.14961(19) 0.0262(6) Uani 1 1 d . . .
H12 H 0.8022 0.4252 0.1786 0.031 Uiso 1 1 calc . . .
C13 C 0.7629(2) 0.3610(3) 0.0565(2) 0.0318(7) Uani 1 1 d . . .
H13 H 0.7823 0.4243 0.0224 0.038 Uiso 1 1 calc . . .
C14 C 0.7233(2) 0.2679(3) 0.01404(19) 0.0327(7) Uani 1 1 d . . .
H14 H 0.7160 0.2672 -0.0494 0.039 Uiso 1 1 calc . . .
C15 C 0.6940(2) 0.1752(2) 0.06349(18) 0.0274(6) Uani 1 1 d . . .
H15 H 0.6665 0.1117 0.0338 0.033 Uiso 1 1 calc . . .
C20 C 0.7676(2) -0.1408(2) 0.14880(17) 0.0213(5) Uani 1 1 d . . .
C21 C 0.74189(19) -0.2345(2) 0.20085(16) 0.0200(5) Uani 1 1 d . . .
C22 C 0.7019(2) -0.3282(2) 0.15721(18) 0.0237(6) Uani 1 1 d . . .
H22 H 0.6834 -0.3916 0.1917 0.028 Uiso 1 1 calc . . .
C23 C 0.6884(2) -0.3309(2) 0.06479(19) 0.0282(6) Uani 1 1 d . . .
H23 H 0.6606 -0.3952 0.0364 0.034 Uiso 1 1 calc . . .
C24 C 0.7159(2) -0.2385(3) 0.01428(18) 0.0295(6) Uani 1 1 d . . .
H24 H 0.7080 -0.2402 -0.0491 0.035 Uiso 1 1 calc . . .
C25 C 0.7549(2) -0.1440(2) 0.05554(17) 0.0261(6) Uani 1 1 d . . .
H25 H 0.7730 -0.0812 0.0204 0.031 Uiso 1 1 calc . . .
B2 B 0.2500 0.1570(3) 0.2500 0.0199(8) Uani 1 2 d S . .
O3 O 0.26171(14) 0.08924(15) 0.16924(11) 0.0238(5) Uani 1 1 d . . .
O4 O 0.15783(13) 0.22394(15) 0.22794(13) 0.0242(4) Uani 1 1 d . . .
C30 C 0.3261(2) 0.0000(2) 0.17349(17) 0.0239(6) Uani 1 1 d . . .
C31 C 0.2983(2) -0.0941(2) 0.22316(19) 0.0253(6) Uani 1 1 d . . .
C32 C 0.3641(2) -0.1865(3) 0.2208(2) 0.0374(8) Uani 1 1 d . . .
H32 H 0.3463 -0.2513 0.2537 0.045 Uiso 1 1 calc . . .
C33 C 0.4551(3) -0.1852(3) 0.1711(3) 0.0454(9) Uani 1 1 d . . .
H33 H 0.4984 -0.2491 0.1698 0.054 Uiso 1 1 calc . . .
C34 C 0.4827(2) -0.0915(3) 0.1237(2) 0.0411(8) Uani 1 1 d . . .
H34 H 0.5456 -0.0904 0.0907 0.049 Uiso 1 1 calc . . .
C35 C 0.4182(2) 0.0014(3) 0.12426(19) 0.0317(7) Uani 1 1 d . . .
H35 H 0.4369 0.0658 0.0912 0.038 Uiso 1 1 calc . . .
C40 C 0.13459(19) 0.3171(2) 0.27631(17) 0.0215(6) Uani 1 1 d . . .
C41 C 0.20097(19) 0.4092(2) 0.27608(16) 0.0195(5) Uani 1 1 d . . .
C42 C 0.1716(2) 0.5032(2) 0.32525(18) 0.0245(6) Uani 1 1 d . . .
H42 H 0.2166 0.5657 0.3272 0.029 Uiso 1 1 calc . . .
C43 C 0.0779(2) 0.5070(2) 0.37141(19) 0.0294(6) Uani 1 1 d . . .
H43 H 0.0591 0.5717 0.4041 0.035 Uiso 1 1 calc . . .
C44 C 0.0123(2) 0.4158(3) 0.3693(2) 0.0309(7) Uani 1 1 d . . .
H44 H -0.0522 0.4181 0.4000 0.037 Uiso 1 1 calc . . .
C45 C 0.0406(2) 0.3211(2) 0.3225(2) 0.0283(6) Uani 1 1 d . . .
H45 H -0.0043 0.2584 0.3218 0.034 Uiso 1 1 calc . . .
N60 N 0.0108(5) 0.0530(8) 0.1599(5) 0.048(2) Uani 0.549(17) 1 d PD A 1
H60 H -0.0518(13) 0.054(3) 0.1932(17) 0.072 Uiso 0.549(17) 1 d PD A 1
H61 H 0.0552(19) 0.110(2) 0.181(3) 0.072 Uiso 0.549(17) 1 d PD A 1
H62 H -0.005(2) 0.065(4) 0.0983(7) 0.072 Uiso 0.549(17) 1 d PD A 1
H63 H 0.044(2) -0.0167(15) 0.167(3) 0.072 Uiso 0.549(17) 1 d PD A 1
N70 N -0.0157(6) 0.1098(8) 0.1523(4) 0.032(2) Uani 0.451(17) 1 d PD A 2
H70 H 0.001(2) 0.0492(16) 0.1143(16) 0.047 Uiso 0.451(17) 1 d PD A 2
H71 H -0.052(2) 0.1648(19) 0.1188(18) 0.047 Uiso 0.451(17) 1 d PD A 2
H72 H 0.0465(15) 0.141(3) 0.176(2) 0.047 Uiso 0.451(17) 1 d PD A 2
H73 H -0.058(2) 0.085(3) 0.1999(17) 0.047 Uiso 0.451(17) 1 d PD A 2
N80 N 0.9888(3) 0.7382(6) 0.0487(5) 0.0503(14) Uani 0.50 1 d PDU B -1
C80 C 0.9861(7) 0.7188(8) -0.0456(6) 0.065(2) Uani 0.50 1 d PDU B -1
H80A H 0.9933 0.7896 -0.0774 0.098 Uiso 0.50 1 calc PR B -1
H80B H 0.9199 0.6841 -0.0621 0.098 Uiso 0.50 1 calc PR B -1
H80C H 1.0434 0.6693 -0.0621 0.098 Uiso 0.50 1 calc PR B -1
C81 C 0.9803(5) 0.6514(6) 0.1163(7) 0.061(2) Uani 0.50 1 d PDU B -1
H81A H 0.9841 0.6848 0.1762 0.092 Uiso 0.50 1 calc PR B -1
H81B H 1.0373 0.5982 0.1092 0.092 Uiso 0.50 1 calc PR B -1
H81C H 0.9137 0.6128 0.1091 0.092 Uiso 0.50 1 calc PR B -1
C82 C 1.0013(4) 0.8562(5) 0.0737(5) 0.0500(17) Uani 0.50 1 d PDU B -1
H82 H 1.0036 0.8725 0.1360 0.060 Uiso 0.50 1 calc P C -1
O82 O 1.0086(4) 0.9310(5) 0.0252(3) 0.0519(12) Uani 0.50 1 d PDU B -1
C85 C 0.9645(6) 0.6774(6) 0.0649(6) 0.0378(15) Uani 0.50 1 d P D -2
H85 H 0.8936 0.6952 0.0878 0.045 Uiso 0.50 1 calc PR D -2
Cl1 Cl 1.02875(19) 0.8004(2) 0.05976(15) 0.0611(6) Uani 0.50 1 d P D -2
Cl2 Cl 0.94592(18) 0.6220(2) -0.04465(15) 0.0629(6) Uani 0.50 1 d P D -2
Cl3 Cl 1.0156(2) 0.58278(19) 0.13762(17) 0.0681(6) Uani 0.50 1 d P D -2

loop_
_atom_site_aniso_label
_atom_site_aniso_U_11
_atom_site_aniso_U_22
_atom_site_aniso_U_33
_atom_site_aniso_U_23
_atom_site_aniso_U_13
_atom_site_aniso_U_12
B1 0.0226(19) 0.0207(19) 0.0186(19) 0.000 0.0019(15) 0.000
O1 0.0198(9) 0.0201(9) 0.0232(9) 0.0000(7) -0.0030(7) -0.0009(7)
O2 0.0261(9) 0.0194(9) 0.0207(9) 0.0018(7) 0.0070(7) 0.0002(7)
C10 0.0178(11) 0.0237(13) 0.0210(13) 0.0008(10) -0.0013(9) 0.0046(9)
C11 0.0182(11) 0.0203(12) 0.0212(14) 0.0003(10) 0.0012(9) 0.0026(9)
C12 0.0289(13) 0.0240(13) 0.0257(14) 0.0031(11) 0.0040(11) 0.0011(11)
C13 0.0368(15) 0.0319(15) 0.0267(15) 0.0105(12) 0.0073(12) 0.0061(12)
C14 0.0361(15) 0.0426(17) 0.0194(13) 0.0042(12) -0.0004(11) 0.0115(13)
C15 0.0297(14) 0.0314(15) 0.0209(13) -0.0016(11) -0.0063(11) 0.0059(11)
C20 0.0244(12) 0.0206(12) 0.0188(12) 0.0006(10) 0.0027(9) 0.0031(10)
C21 0.0226(12) 0.0214(13) 0.0159(13) -0.0002(10) 0.0023(9) 0.0033(9)
C22 0.0281(13) 0.0223(13) 0.0207(13) -0.0013(10) 0.0006(10) 0.0016(10)
C23 0.0330(14) 0.0296(15) 0.0220(14) -0.0062(11) -0.0016(11) 0.0035(11)
C24 0.0372(15) 0.0358(16) 0.0156(12) -0.0021(11) -0.0002(11) 0.0091(12)
C25 0.0333(14) 0.0278(14) 0.0174(13) 0.0036(11) 0.0039(10) 0.0070(11)
B2 0.0237(19) 0.0187(19) 0.0172(19) 0.000 0.0034(15) 0.000
O3 0.0316(10) 0.0245(10) 0.0151(9) -0.0003(7) 0.0031(7) 0.0042(7)
O4 0.0202(9) 0.0230(9) 0.0295(10) -0.0039(8) -0.0021(7) -0.0006(7)
C30 0.0272(13) 0.0275(14) 0.0170(12) -0.0073(10) -0.0039(10) 0.0029(10)
C31 0.0277(13) 0.0212(13) 0.0269(14) -0.0064(11) -0.0101(11) 0.0010(10)
C32 0.0316(15) 0.0253(15) 0.055(2) -0.0083(14) -0.0154(14) 0.0029(12)
C33 0.0331(16) 0.0360(18) 0.067(2) -0.0257(17) -0.0154(16) 0.0115(13)
C34 0.0291(15) 0.055(2) 0.0391(18) -0.0270(16) -0.0044(13) 0.0066(14)
C35 0.0313(14) 0.0418(17) 0.0219(14) -0.0100(12) 0.0012(11) 0.0031(12)
C40 0.0213(12) 0.0227(13) 0.0205(12) 0.0001(10) -0.0022(10) 0.0039(10)
C41 0.0223(12) 0.0216(13) 0.0145(11) 0.0025(9) -0.0028(10) 0.0032(9)
C42 0.0304(13) 0.0231(13) 0.0199(13) 0.0006(10) -0.0021(10) 0.0027(10)
C43 0.0355(15) 0.0302(15) 0.0223(14) -0.0010(11) 0.0008(11) 0.0125(12)
C44 0.0251(13) 0.0399(17) 0.0277(14) 0.0030(12) 0.0049(11) 0.0101(12)
C45 0.0216(13) 0.0299(15) 0.0334(15) 0.0054(12) 0.0014(11) 0.0018(11)
N60 0.023(3) 0.045(5) 0.076(4) 0.001(3) -0.008(3) -0.008(3)
N70 0.026(3) 0.042(5) 0.026(3) 0.005(3) -0.006(2) -0.007(3)
N80 0.029(3) 0.060(3) 0.062(3) -0.028(2) -0.004(3) -0.016(3)
C80 0.062(5) 0.067(5) 0.067(3) -0.037(3) -0.005(4) 0.011(4)
C81 0.051(5) 0.046(3) 0.085(5) -0.011(3) -0.031(4) 0.039(3)
C82 0.046(4) 0.046(3) 0.057(4) -0.0195(18) -0.027(3) 0.024(3)
O82 0.046(3) 0.067(3) 0.042(3) -0.020(2) 0.006(2) -0.020(3)
C85 0.039(4) 0.020(3) 0.054(4) 0.007(3) -0.004(3) -0.001(3)
Cl1 0.0635(14) 0.0642(14) 0.0553(12) -0.0067(11) -0.0075(10) 0.0095(13)
Cl2 0.0671(12) 0.0680(14) 0.0536(12) -0.0023(10) 0.0034(9) 0.0074(10)
Cl3 0.0808(15) 0.0535(12) 0.0699(14) 0.0105(10) -0.0115(12) -0.0053(11)

loop_
_atom_type_symbol
_atom_type_description
_atom_type_scat_dispersion_real
_atom_type_scat_dispersion_imag
_atom_type_scat_source
C C 0.0181 0.0091 'International Tables Vol C Tables 4.2.6.8 and 6.1.1.4'
H H 0.0000 0.0000 'International Tables Vol C Tables 4.2.6.8 and 6.1.1.4'
B B 0.0090 0.0039 'International Tables Vol C Tables 4.2.6.8 and 6.1.1.4'
N N 0.0311 0.0180 'International Tables Vol C Tables 4.2.6.8 and 6.1.1.4'
O O 0.0492 0.0322 'International Tables Vol C Tables 4.2.6.8 and 6.1.1.4'
Cl Cl 0.3639 0.7018 'International Tables Vol C Tables 4.2.6.8 and 6.1.1.4'

loop_
_geom_angle_atom_site_label_1
_geom_angle_atom_site_label_2
_geom_angle_atom_site_label_3
_geom_angle_site_symmetry_1
_geom_angle_site_symmetry_3
_geom_angle
_geom_angle_publ_flag
O2 B1 O2 2_655 . 113.5(3) y
O2 B1 O1 2_655 . 102.98(10) y
O2 B1 O1 . . 113.3(1) y
O2 B1 O1 2_655 2_655 113.3(1) y
O2 B1 O1 . 2_655 102.98(10) y
O1 B1 O1 . 2_655 111.1(3) y
C10 O1 B1 . . 117.57(18) y
C20 O2 B1 . . 119.10(19) y
O1 C10 C15 . . 119.8(2) y
O1 C10 C11 . . 120.1(2) y
C15 C10 C11 . . 120.0(2) y
C12 C11 C10 . . 119.0(2) y
C12 C11 C11 . 2_655 121.40(18) y
C10 C11 C11 . 2_655 119.62(17) y
C11 C12 C13 . . 120.7(3) y
C11 C12 H12 . . 119.6 ?
C13 C12 H12 . . 119.6 ?
C14 C13 C12 . . 119.7(3) y
C14 C13 H13 . . 120.1 ?
C12 C13 H13 . . 120.1 ?
C13 C14 C15 . . 120.5(3) y
C13 C14 H14 . . 119.8 ?
C15 C14 H14 . . 119.8 ?
C14 C15 C10 . . 120.2(3) y
C14 C15 H15 . . 119.9 ?
C10 C15 H15 . . 119.9 ?
O2 C20 C25 . . 119.5(2) y
O2 C20 C21 . . 120.5(2) y
C25 C20 C21 . . 119.9(2) y
C22 C21 C20 . . 118.4(2) y
C22 C21 C21 . 2_655 120.70(17) y
C20 C21 C21 . 2_655 120.89(17) y
C23 C22 C21 . . 121.6(3) y
C23 C22 H22 . . 119.2 ?
C21 C22 H22 . . 119.2 ?
C22 C23 C24 . . 119.2(3) y
C22 C23 H23 . . 120.4 ?
C24 C23 H23 . . 120.4 ?
C25 C24 C23 . . 120.6(3) y
C25 C24 H24 . . 119.7 ?
C23 C24 H24 . . 119.7 ?
C24 C25 C20 . . 120.3(3) y
C24 C25 H25 . . 119.9 ?
C20 C25 H25 . . 119.9 ?
O3 B2 O3 . 2 112.3(3) y
O3 B2 O4 . 2 113.74(10) y
O3 B2 O4 2 2 102.01(10) y
O3 B2 O4 . . 102.01(10) y
O3 B2 O4 2 . 113.75(10) y
O4 B2 O4 2 . 113.5(3) y
C30 O3 B2 . . 117.89(19) y
C40 O4 B2 . . 120.68(19) y
O3 C30 C35 . . 119.0(3) y
O3 C30 C31 . . 120.4(2) y
C35 C30 C31 . . 120.5(3) y
C32 C31 C30 . . 118.2(3) y
C32 C31 C31 . 2 121.6(2) y
C30 C31 C31 . 2 120.20(18) y
C33 C32 C31 . . 121.1(3) y
C33 C32 H32 . . 119.5 ?
C31 C32 H32 . . 119.5 ?
C34 C33 C32 . . 120.2(3) y
C34 C33 H33 . . 119.9 ?
C32 C33 H33 . . 119.9 ?
C33 C34 C35 . . 119.9(3) y
C33 C34 H34 . . 120.1 ?
C35 C34 H34 . . 120.1 ?
C34 C35 C30 . . 120.0(3) y
C34 C35 H35 . . 120 ?
C30 C35 H35 . . 120 ?
O4 C40 C45 . . 118.8(2) y
O4 C40 C41 . . 120.8(2) y
C45 C40 C41 . . 120.3(2) y
C40 C41 C42 . . 118.1(2) y
C40 C41 C41 . 2 121.45(17) y
C42 C41 C41 . 2 120.45(17) y
C43 C42 C41 . . 121.5(3) y
C43 C42 H42 . . 119.2 ?
C41 C42 H42 . . 119.2 ?
C44 C43 C42 . . 119.5(3) y
C44 C43 H43 . . 120.3 ?
C42 C43 H43 . . 120.3 ?
C43 C44 C45 . . 120.1(3) y
C43 C44 H44 . . 120 ?
C45 C44 H44 . . 120 ?
C44 C45 C40 . . 120.5(3) y
C44 C45 H45 . . 119.7 ?
C40 C45 H45 . . 119.7 ?
H60 N60 H61 . . 109.47(9) ?
H60 N60 H62 . . 109.47(9) ?
H61 N60 H62 . . 109.47(9) ?
H60 N60 H63 . . 109.47(9) ?
H61 N60 H63 . . 109.47(9) ?
H62 N60 H63 . . 109.47(9) ?
H70 N70 H71 . . 109.47(9) ?
H70 N70 H72 . . 109.47(9) ?
H71 N70 H72 . . 109.47(9) ?
H70 N70 H73 . . 109.47(9) ?
H71 N70 H73 . . 109.47(9) ?
H72 N70 H73 . . 109.47(9) ?
C80 N80 C81 . . 124.4(8) y
C80 N80 C82 . . 114.1(7) y
C81 N80 C82 . . 121.5(6) y
N80 C80 H80A . . 109.5 ?
N80 C80 H80B . . 109.5 ?
H80A C80 H80B . . 109.5 ?
N80 C80 H80C . . 109.5 ?
H80A C80 H80C . . 109.5 ?
H80B C80 H80C . . 109.5 ?
N80 C81 H81A . . 109.5 ?
N80 C81 H81B . . 109.5 ?
H81A C81 H81B . . 109.5 ?
N80 C81 H81C . . 109.5 ?
H81A C81 H81C . . 109.5 ?
H81B C81 H81C . . 109.5 ?
O82 C82 N80 . . 126.8(7) y
O82 C82 H82 . . 116.6 ?
N80 C82 H82 . . 116.6 ?
CL1 C85 CL3 . . 115.2(4) y
CL1 C85 CL2 . . 110.4(5) y
CL3 C85 CL2 . . 112.6(4) y
CL1 C85 H85 . . 106 ?
CL3 C85 H85 . . 106 ?
CL2 C85 H85 . . 106 ?

loop_
_geom_bond_atom_site_label_1
_geom_bond_atom_site_label_2
_geom_bond_site_symmetry_2
_geom_bond_distance
_geom_bond_publ_flag
B1 O2 2_655 1.464(3) y
B1 O2 . 1.464(3) y
B1 O1 . 1.474(3) y
B1 O1 2_655 1.474(3) y
O1 C10 . 1.363(3) y
O2 C20 . 1.362(3) y
C10 C15 . 1.393(4) y
C10 C11 . 1.407(4) y
C11 C12 . 1.396(4) y
C11 C11 2_655 1.480(5) y
C12 C13 . 1.396(4) y
C12 H12 . 0.95 ?
C13 C14 . 1.382(5) y
C13 H13 . 0.95 ?
C14 C15 . 1.390(4) y
C14 H14 . 0.95 ?
C15 H15 . 0.95 ?
C20 C25 . 1.400(4) y
C20 C21 . 1.410(4) y
C21 C22 . 1.399(4) y
C21 C21 2_655 1.480(5) y
C22 C23 . 1.389(4) y
C22 H22 . 0.95 ?
C23 C24 . 1.390(4) y
C23 H23 . 0.95 ?
C24 C25 . 1.385(4) y
C24 H24 . 0.95 ?
C25 H25 . 0.95 ?
B2 O3 . 1.463(3) y
B2 O3 2 1.463(3) y
B2 O4 2 1.470(3) y
B2 O4 . 1.470(3) y
O3 C30 . 1.358(3) y
O4 C40 . 1.367(3) y
C30 C35 . 1.399(4) y
C30 C31 . 1.400(4) y
C31 C32 . 1.398(4) y
C31 C31 2 1.484(6) y
C32 C33 . 1.390(5) y
C32 H32 . 0.95 ?
C33 C34 . 1.378(6) y
C33 H33 . 0.95 ?
C34 C35 . 1.393(5) y
C34 H34 . 0.95 ?
C35 H35 . 0.95 ?
C40 C45 . 1.397(4) y
C40 C41 . 1.399(4) y
C41 C42 . 1.401(4) y
C41 C41 2 1.487(5) y
C42 C43 . 1.393(4) y
C42 H42 . 0.95 ?
C43 C44 . 1.385(4) y
C43 H43 . 0.95 ?
C44 C45 . 1.386(4) y
C44 H44 . 0.95 ?
C45 H45 . 0.95 ?
N60 H60 . 0.949(3) ?
N60 H61 . 0.949(3) ?
N60 H62 . 0.949(3) ?
N60 H63 . 0.949(3) ?
N70 H70 . 0.949(3) ?
N70 H71 . 0.949(3) ?
N70 H72 . 0.949(3) ?
N70 H73 . 0.949(3) ?
N80 C80 . 1.426(11) y
N80 C81 . 1.456(5) y
N80 C82 . 1.476(5) y
C80 H80a . 0.98 ?
C80 H80b . 0.98 ?
C80 H80c . 0.98 ?
C81 H81a . 0.98 ?
C81 H81b . 0.98 ?
C81 H81c . 0.98 ?
C82 O82 . 1.158(5) y
C82 H82 . 0.95 ?
C85 Cl1 . 1.696(7) y
C85 Cl3 . 1.702(8) y
C85 Cl2 . 1.779(8) y
C85 H85 . 1 ?

loop_
_geom_hbond_atom_site_label_D
_geom_hbond_atom_site_label_H
_geom_hbond_atom_site_label_A
_geom_hbond_distance_DH
_geom_hbond_distance_HA
_geom_hbond_distance_DA
_geom_hbond_angle_DHA
_geom_hbond_site_symmetry_A
N60 H60 O2 0.949(3) 2.15(2) 2.878(6) 132(2) 1_455
N60 H60 O1 0.949(3) 2.202(11) 3.124(7) 164(3) 2
N60 H61 O4 0.949(3) 2.023(7) 2.970(6) 176(3) .
N70 H72 O4 0.949(3) 1.908(8) 2.849(6) 171(3) .
N70 H73 O2 0.949(3) 2.33(3) 2.986(6) 125(3) 1_455
N70 H73 O1 0.949(3) 2.037(13) 2.943(6) 159(3) 2
N60 H62 O82 0.949(3) 1.844(11) 2.778(9) 167(3) 3_665
N60 H62 O82 0.949(3) 1.95(4) 2.487(8) 114(3) 1_445
N70 H71 CL1 0.949(3) 2.71(3) 3.345(7) 125(2) 3_665

loop_
_geom_torsion_atom_site_label_1
_geom_torsion_atom_site_label_2
_geom_torsion_atom_site_label_3
_geom_torsion_atom_site_label_4
_geom_torsion_site_symmetry_1
_geom_torsion_site_symmetry_4
_geom_torsion
_geom_torsion_publ_flag
O2 B1 O1 C10 2_655 . 166.1(2) y
O2 B1 O1 C10 . . -70.9(3) y
O1 B1 O1 C10 2_655 . 44.46(16) y
O2 B1 O2 C20 2_655 . 42.54(16) y
O1 B1 O2 C20 . . -74.5(3) y
O1 B1 O2 C20 2_655 . 165.4(2) y
B1 O1 C10 C15 . . 112.1(3) y
B1 O1 C10 C11 . . -71.7(3) y
O1 C10 C11 C12 . . -176.7(2) y
C15 C10 C11 C12 . . -0.5(4) y
O1 C10 C11 C11 . 2_655 2.8(4) y
C15 C10 C11 C11 . 2_655 179.0(3) y
C10 C11 C12 C13 . . 0.6(4) y
C11 C11 C12 C13 2_655 . -178.8(3) y
C11 C12 C13 C14 . . -0.6(4) y
C12 C13 C14 C15 . . 0.5(4) y
C13 C14 C15 C10 . . -0.3(4) y
O1 C10 C15 C14 . . 176.5(2) y
C11 C10 C15 C14 . . 0.3(4) y
B1 O2 C20 C25 . . 117.0(3) y
B1 O2 C20 C21 . . -67.5(3) y
O2 C20 C21 C22 . . -176.8(2) y
C25 C20 C21 C22 . . -1.3(4) y
O2 C20 C21 C21 . 2_655 2.4(4) y
C25 C20 C21 C21 . 2_655 177.9(3) y
C20 C21 C22 C23 . . 0.7(4) y
C21 C21 C22 C23 2_655 . -178.4(3) y
C21 C22 C23 C24 . . 0.4(4) y
C22 C23 C24 C25 . . -1.0(4) y
C23 C24 C25 C20 . . 0.4(4) y
O2 C20 C25 C24 . . 176.2(2) y
C21 C20 C25 C24 . . 0.7(4) y
O3 B2 O3 C30 2 . -43.75(17) y
O4 B2 O3 C30 2 . 71.5(3) y
O4 B2 O3 C30 . . -165.9(2) y
O3 B2 O4 C40 . . -164.1(2) y
O3 B2 O4 C40 2 . 74.7(3) y
O4 B2 O4 C40 2 . -41.34(17) y
B2 O3 C30 C35 . . -112.1(3) y
B2 O3 C30 C31 . . 70.8(3) y
O3 C30 C31 C32 . . 175.9(2) y
C35 C30 C31 C32 . . -1.1(4) y
O3 C30 C31 C31 . 2 -4.3(4) y
C35 C30 C31 C31 . 2 178.6(3) y
C30 C31 C32 C33 . . 0.5(4) y
C31 C31 C32 C33 2 . -179.3(3) y
C31 C32 C33 C34 . . 0.7(5) y
C32 C33 C34 C35 . . -1.2(5) y
C33 C34 C35 C30 . . 0.6(5) y
O3 C30 C35 C34 . . -176.5(3) y
C31 C30 C35 C34 . . 0.6(4) y
B2 O4 C40 C45 . . -118.8(2) y
B2 O4 C40 C41 . . 64.4(3) y
O4 C40 C41 C42 . . 178.5(2) y
C45 C40 C41 C42 . . 1.8(4) y
O4 C40 C41 C41 . 2 -0.3(4) y
C45 C40 C41 C41 . 2 -177.0(3) y
C40 C41 C42 C43 . . -1.7(4) y
C41 C41 C42 C43 2 . 177.1(3) y
C41 C42 C43 C44 . . 0.4(4) y
C42 C43 C44 C45 . . 0.8(4) y
C43 C44 C45 C40 . . -0.7(4) y
O4 C40 C45 C44 . . -177.4(2) y
C41 C40 C45 C44 . . -0.6(4) y
C80 N80 C82 O82 . . 0.1(3) y
C81 N80 C82 O82 . . -179.9(2) y
